data_4084638
loop_
_publ_author_name
'Wang, Lingfang'
'Kefalidis, Christos E.'
'Roisnel, Thierry'
'Sinbandhit, Sourisak'
'Maron, Laurent'
'Carpentier, Jean-Fran\,cois'
'Sarazin, Yann'

_publ_section_title
;
 Structure vs119Sn NMR Chemical Shift in Three-Coordinated Tin(II)
 Complexes: Experimental Data and Predictive DFT Computations
;
_journal_issue 11
_journal_name_full Organometallics
_journal_page_first 2139
_journal_paper_doi 10.1021/om5007566
_journal_volume 34
_journal_year 2015
_chemical_compound_source 'synthesis as described'
_chemical_formula_moiety 'C6 H14 Cl2 O2 Sn2'
_chemical_formula_sum 'C6 H14 Cl2 O2 Sn2'
_chemical_formula_weight 426.45
_chemical_name_systematic
;
 ?
;
_space_group_IT_number 14
_symmetry_cell_setting monoclinic
_symmetry_Int_Tables_number 14
_symmetry_space_group_name_Hall '-P 2yab'
_symmetry_space_group_name_H-M 'P 1 21/a 1'
_atom_sites_solution_hydrogens geom
_atom_sites_solution_primary direct
_atom_sites_solution_secondary difmap
_audit_conform_dict_location ftp://ftp.iucr.org/pub/cif_core.dic
_audit_conform_dict_name cif_core.dic
_audit_conform_dict_version 2.3
_audit_creation_date 2013-04-23T16:00:20-00:00
_audit_creation_method 'WinGX routine CIF_UPDATE'
_cell_angle_alpha 90
_cell_angle_beta 104.8330(10)
_cell_angle_gamma 90
_cell_formula_units_Z 2
_cell_length_a 6.6503(3)
_cell_length_b 10.2650(4)
_cell_length_c 9.0775(3)
_cell_measurement_reflns_used 3277
_cell_measurement_temperature 150(2)
_cell_measurement_theta_max 27.48
_cell_measurement_theta_min 3.05
_cell_measurement_wavelength 0.71073
_cell_volume 599.03(4)
_computing_cell_refinement 'Bruker APEX2 (Bruker, 2006)'
_computing_data_collection 'Bruker APEX2 (Bruker, 2006)'
_computing_data_reduction 'Bruker APEX2 (Bruker, 2006)'
_computing_molecular_graphics 'Ortep-3 for Windows (Farrugia, 1997)'
_computing_publication_material
;
           WinGX publication routines (Farrugia, 2012),
           CRYSCAL (T. Roisnel, local program)
;
_computing_structure_refinement 'SHELXL-97 (Sheldrick, 1997)'
_computing_structure_solution 'SIR97 (Altomare et al., 1999)'
_diffrn_ambient_temperature 150(2)
_diffrn_detector 'CCD plate'
_diffrn_measured_fraction_theta_full 0.995
_diffrn_measured_fraction_theta_max 0.995
_diffrn_measurement_device_type 'APEXII, Bruker-AXS'
_diffrn_measurement_method 'CCD rotation images, thin slices'
_diffrn_radiation_monochromator graphite
_diffrn_radiation_probe x-ray
_diffrn_radiation_type MoK\a
_diffrn_radiation_wavelength 0.71073
_diffrn_reflns_av_R_equivalents 0.038
_diffrn_reflns_av_unetI/netI 0.0368
_diffrn_reflns_limit_h_max 8
_diffrn_reflns_limit_h_min -8
_diffrn_reflns_limit_k_max 12
_diffrn_reflns_limit_k_min -13
_diffrn_reflns_limit_l_max 9
_diffrn_reflns_limit_l_min -11
_diffrn_reflns_number 5006
_diffrn_reflns_theta_full 27.48
_diffrn_reflns_theta_max 27.48
_diffrn_reflns_theta_min 3.05
_exptl_absorpt_coefficient_mu 4.580
_exptl_absorpt_correction_T_max 0.760
_exptl_absorpt_correction_T_min 0.461
_exptl_absorpt_correction_type multi-scan
_exptl_absorpt_process_details
;
  [Sheldrick, G.M. (2002). SADABS Bruker AXS Inc., Madison, Wisconsin, USA]
;
_exptl_crystal_colour colourless
_exptl_crystal_density_diffrn 2.364
_exptl_crystal_density_method 'not measured'
_exptl_crystal_description prism
_exptl_crystal_F_000 400
_exptl_crystal_size_max 0.36
_exptl_crystal_size_mid 0.16
_exptl_crystal_size_min 0.06
_refine_diff_density_max 0.852
_refine_diff_density_min -1.474
_refine_diff_density_rms 0.177
_refine_ls_extinction_method none
_refine_ls_goodness_of_fit_ref 1.088
_refine_ls_hydrogen_treatment constr
_refine_ls_matrix_type full
_refine_ls_number_parameters 57
_refine_ls_number_reflns 1368
_refine_ls_number_restraints 0
_refine_ls_restrained_S_all 1.088
_refine_ls_R_factor_all 0.0295
_refine_ls_R_factor_gt 0.0282
_refine_ls_shift/su_max 0
_refine_ls_shift/su_mean 0
_refine_ls_structure_factor_coef Fsqd
_refine_ls_weighting_details 'calc w=1/[\s^2^(Fo^2^)+(0.0410P)^2^+0.5435P] where P=(Fo^2^+2Fc^2^)/3'
_refine_ls_weighting_scheme calc
_refine_ls_wR_factor_gt 0.0742
_refine_ls_wR_factor_ref 0.0751
_reflns_number_gt 1310
_reflns_number_total 1368
_reflns_threshold_expression >2sigma(I)
_cod_data_source_file om5007566_si_001.cif
_cod_data_source_block {Sn(OiPr}{Cl}}2
_cod_depositor_comments 'Adding full bibliography for 4084635--4084638.cif.'
_cod_original_sg_symbol_H-M 'P 21/a'
_cod_database_code 4084638

loop_
_symmetry_equiv_pos_as_xyz
'x, y, z'
'-x+1/2, y+1/2, -z'
'-x, -y, -z'
'x-1/2, -y-1/2, z'

loop_
_atom_site_label
_atom_site_type_symbol
_atom_site_fract_x
_atom_site_fract_y
_atom_site_fract_z
_atom_site_U_iso_or_equiv
_atom_site_adp_type
_atom_site_occupancy
_atom_site_symmetry_multiplicity
_atom_site_calc_flag
_atom_site_refinement_flags
Sn1 Sn 0.80409(3) 0.10154(2) 0.53016(2) 0.01856(12) Uani 1 1 d .
Cl Cl 0.66647(13) -0.07749(9) 0.66877(11) 0.0250(2) Uani 1 1 d .
O1 O 0.8814(3) -0.0284(2) 0.3721(3) 0.0185(5) Uani 1 1 d .
C2 C 0.7632(5) -0.0426(3) 0.2148(4) 0.0187(6) Uani 1 1 d .
H2 H 0.6186 -0.0701 0.2138 0.022 Uiso 1 1 calc R
C3 C 0.8601(5) -0.1480(4) 0.1375(4) 0.0264(7) Uani 1 1 d .
H3A H 1.0003 -0.1212 0.1343 0.04 Uiso 1 1 calc R
H3B H 0.7744 -0.1613 0.0335 0.04 Uiso 1 1 calc R
H3C H 0.8681 -0.2295 0.1951 0.04 Uiso 1 1 calc R
C4 C 0.7517(6) 0.0860(3) 0.1327(5) 0.0263(8) Uani 1 1 d .
H4A H 0.6807 0.1501 0.1816 0.039 Uiso 1 1 calc R
H4B H 0.6741 0.0748 0.026 0.039 Uiso 1 1 calc R
H4C H 0.8927 0.1166 0.1371 0.039 Uiso 1 1 calc R

loop_
_atom_site_aniso_label
_atom_site_aniso_U_11
_atom_site_aniso_U_22
_atom_site_aniso_U_33
_atom_site_aniso_U_23
_atom_site_aniso_U_13
_atom_site_aniso_U_12
Sn1 0.02057(16) 0.01826(18) 0.01798(18) -0.00033(8) 0.00698(11) 0.00273(7)
Cl 0.0197(4) 0.0329(5) 0.0247(5) 0.0072(4) 0.0095(3) 0.0012(3)
O1 0.0158(10) 0.0252(12) 0.0151(11) -0.0009(10) 0.0054(8) 0.0015(9)
C2 0.0175(14) 0.0207(17) 0.0182(16) -0.0016(13) 0.0053(12) -0.0030(11)
C3 0.0263(17) 0.029(2) 0.0224(18) -0.0069(16) 0.0036(14) 0.0021(15)
C4 0.0273(19) 0.029(2) 0.0208(18) 0.0053(14) 0.0034(15) -0.0006(13)

loop_
_atom_type_symbol
_atom_type_description
_atom_type_scat_dispersion_real
_atom_type_scat_dispersion_imag
_atom_type_scat_source
C C 0.0033 0.0016 'International Tables Vol C Tables 4.2.6.8 and 6.1.1.4'
H H 0 0 'International Tables Vol C Tables 4.2.6.8 and 6.1.1.4'
O O 0.0106 0.006 'International Tables Vol C Tables 4.2.6.8 and 6.1.1.4'
Sn Sn -0.6537 1.4246 'International Tables Vol C Tables 4.2.6.8 and 6.1.1.4'
Cl Cl 0.1484 0.1585 'International Tables Vol C Tables 4.2.6.8 and 6.1.1.4'

loop_
_geom_angle_atom_site_label_1
_geom_angle_atom_site_label_2
_geom_angle_atom_site_label_3
_geom_angle
_geom_angle_site_symmetry_1
_geom_angle_site_symmetry_3
O1 Sn1 O1 71.67(10) . 3_756
O1 Sn1 Cl 93.51(7) . .
O1 Sn1 Cl 88.79(6) 3_756 .
C2 O1 Sn1 124.48(18) . .
C2 O1 Sn1 125.93(18) . 3_756
Sn1 O1 Sn1 108.33(10) . 3_756
O1 C2 C4 110.2(3) . .
O1 C2 C3 109.8(3) . .
C4 C2 C3 111.6(3) . .
O1 C2 H2 108.4 . .
C4 C2 H2 108.4 . .
C3 C2 H2 108.4 . .
C2 C3 H3A 109.5 . .
C2 C3 H3B 109.5 . .
H3A C3 H3B 109.5 . .
C2 C3 H3C 109.5 . .
H3A C3 H3C 109.5 . .
H3B C3 H3C 109.5 . .
C2 C4 H4A 109.5 . .
C2 C4 H4B 109.5 . .
H4A C4 H4B 109.5 . .
C2 C4 H4C 109.5 . .
H4A C4 H4C 109.5 . .
H4B C4 H4C 109.5 . .

loop_
_geom_bond_atom_site_label_1
_geom_bond_atom_site_label_2
_geom_bond_distance
_geom_bond_site_symmetry_2
Sn1 O1 2.117(2) .
Sn1 O1 2.185(2) 3_756
Sn1 Cl 2.5273(9) .
O1 C2 1.450(4) .
C2 C4 1.508(5) .
C2 C3 1.520(5) .
C2 H2 1 .
C3 H3A 0.98 .
C3 H3B 0.98 .
C3 H3C 0.98 .
C4 H4A 0.98 .
C4 H4B 0.98 .
C4 H4C 0.98 .

loop_
_geom_torsion_atom_site_label_1
_geom_torsion_atom_site_label_2
_geom_torsion_atom_site_label_3
_geom_torsion_atom_site_label_4
_geom_torsion
_geom_torsion_site_symmetry_1
_geom_torsion_site_symmetry_4
O1 Sn1 O1 C2 -167.8(3) 3_756 .
Cl Sn1 O1 C2 104.7(2) . .
O1 Sn1 O1 Sn1 0 3_756 3_756
Cl Sn1 O1 Sn1 -87.55(9) . 3_756
Sn1 O1 C2 C4 58.7(3) . .
Sn1 O1 C2 C4 -106.9(3) 3_756 .
Sn1 O1 C2 C3 -177.9(2) . .
Sn1 O1 C2 C3 16.4(4) 3_756 .
